data_7245274
loop_
_publ_author_name
'Kim, Gyeongwoo'
'Kim, Gyeongmin'
'Kim, Dongwon'
'Jung, Ok-Sang'

_publ_section_title
;
 Subtle metal(II) effects of 2D coordination networks on SCSC guest
 exchange
;
_journal_name_full CrystEngComm
_journal_paper_doi 10.1039/D2CE00837H
_journal_year 2022
_chemical_formula_sum 'C52 H53 N5 O20 Zn'
_chemical_formula_weight 1133.36
_space_group_crystal_system monoclinic
_space_group_IT_number 14
_space_group_name_Hall '-P 2yn'
_space_group_name_H-M_alt 'P 1 21/n 1'
_atom_sites_solution_hydrogens geom
_atom_sites_solution_primary dual
_audit_creation_method SHELXL-2019/2
_audit_update_record
;
2022-06-15 deposited with the CCDC.	2022-08-05 downloaded from the CCDC.
;
_cell_angle_alpha 90
_cell_angle_beta 115.26(3)
_cell_angle_gamma 90
_cell_formula_units_Z 4
_cell_length_a 20.963(4)
_cell_length_b 12.279(3)
_cell_length_c 22.875(5)
_cell_measurement_reflns_used 93629
_cell_measurement_temperature 293(2)
_cell_measurement_theta_max 33.749
_cell_measurement_theta_min 0.401
_cell_volume 5325(2)
_computing_cell_refinement 'HKL3000sm (Otwinowski & Minor, 1997)'
_computing_data_collection 'PAL BL2D-SMDC Program (Shin et. al, 2016)'
_computing_data_reduction 'HKL3000sm (Otwinowski & Minor, 1997)'
_computing_structure_refinement 'SHELXL-2019/2 (Sheldrick, 2019)'
_computing_structure_solution 'SHELXT 2018/2 (Sheldrick, 2018)'
_diffrn_ambient_temperature 293(2)
_diffrn_measured_fraction_theta_full 0.987
_diffrn_measured_fraction_theta_max 0.760
_diffrn_measurement_device_type 'Rayonix MX225HS CCD area detector'
_diffrn_measurement_method 'omega scan'
_diffrn_radiation_type synchrotron
_diffrn_radiation_wavelength 0.700
_diffrn_reflns_av_R_equivalents 0.0675
_diffrn_reflns_av_unetI/netI 0.0666
_diffrn_reflns_Laue_measured_fraction_full 0.987
_diffrn_reflns_Laue_measured_fraction_max 0.760
_diffrn_reflns_limit_h_max 30
_diffrn_reflns_limit_h_min -30
_diffrn_reflns_limit_k_max 16
_diffrn_reflns_limit_k_min -16
_diffrn_reflns_limit_l_max 32
_diffrn_reflns_limit_l_min -32
_diffrn_reflns_number 54382
_diffrn_reflns_point_group_measured_fraction_full 0.987
_diffrn_reflns_point_group_measured_fraction_max 0.760
_diffrn_reflns_theta_full 24.835
_diffrn_reflns_theta_max 33.434
_diffrn_reflns_theta_min 1.713
_diffrn_source 'PLSII 2D bending magnet'
_exptl_absorpt_coefficient_mu 0.521
_exptl_absorpt_correction_T_max 1.000
_exptl_absorpt_correction_T_min 0.728
_exptl_absorpt_correction_type empirical
_exptl_absorpt_process_details 'HKL3000sm Scalepack(Otwinowski et.al,2003)'
_exptl_crystal_colour colorless
_exptl_crystal_density_diffrn 1.414
_exptl_crystal_description block
_exptl_crystal_F_000 2360
_exptl_crystal_size_max 0.180
_exptl_crystal_size_mid 0.110
_exptl_crystal_size_min 0.070
_refine_diff_density_max 1.006
_refine_diff_density_min -0.592
_refine_diff_density_rms 0.094
_refine_ls_extinction_method none
_refine_ls_goodness_of_fit_ref 0.963
_refine_ls_hydrogen_treatment constr
_refine_ls_matrix_type full
_refine_ls_number_parameters 943
_refine_ls_number_reflns 16531
_refine_ls_number_restraints 1189
_refine_ls_restrained_S_all 0.957
_refine_ls_R_factor_all 0.1566
_refine_ls_R_factor_gt 0.0917
_refine_ls_shift/su_max 0.000
_refine_ls_shift/su_mean 0.000
_refine_ls_structure_factor_coef Fsqd
_refine_ls_weighting_details 'w=1/[\s^2^(Fo^2^)+(0.2000P)^2^] where P=(Fo^2^+2Fc^2^)/3'
_refine_ls_weighting_scheme calc
_refine_ls_wR_factor_gt 0.2832
_refine_ls_wR_factor_ref 0.3215
_reflns_Friedel_coverage 0.000
_reflns_number_gt 7404
_reflns_number_total 16531
_reflns_threshold_expression 'I > 2\s(I)'
_cod_data_source_file d2ce00837h2.cif
_cod_data_source_block ZnNO3_dioxane
_cod_original_sg_symbol_H-M 'P 21/n'
_cod_database_code 7245274
_shelx_shelxl_version_number 2019/2
_shelx_space_group_comment
;
The symmetry employed for this shelxl refinement is uniquely defined
by the following loop, which should always be used as a source of
symmetry information in preference to the above space-group names.
They are only intended as comments.
;
_shelx_estimated_absorpt_t_min 0.912
_shelx_estimated_absorpt_t_max 0.964

loop_
_space_group_symop_operation_xyz
'x, y, z'
'-x+1/2, y+1/2, -z+1/2'
'-x, -y, -z'
'x-1/2, -y-1/2, z-1/2'

loop_
_atom_site_label
_atom_site_type_symbol
_atom_site_fract_x
_atom_site_fract_y
_atom_site_fract_z
_atom_site_U_iso_or_equiv
_atom_site_adp_type
_atom_site_occupancy
_atom_site_site_symmetry_order
_atom_site_calc_flag
_atom_site_refinement_flags_posn
_atom_site_refinement_flags_adp
_atom_site_refinement_flags_occupancy
_atom_site_disorder_assembly
_atom_site_disorder_group
Zn1 Zn 0.22124(2) 0.07429(4) 0.46367(3) 0.0663(2) Uani 1 1 d . . . . .
O1 O 0.31394(14) 0.6338(2) 0.53174(12) 0.0631(6) Uani 1 1 d . U . . .
O1A O -0.0862(6) 0.2128(8) 0.1719(4) 0.210(3) Uani 0.856(7) 1 d D U P A 1
O2A O 0.0219(4) 0.2787(7) 0.2872(3) 0.179(3) Uani 0.856(7) 1 d . U P A 1
C1A C -0.0196(6) 0.1611(10) 0.2029(6) 0.202(4) Uani 0.856(7) 1 d D U P A 1
H1A1 H -0.023651 0.104762 0.230881 0.243 Uiso 0.856(7) 1 calc R U P A 1
H1A2 H -0.009661 0.125188 0.169998 0.243 Uiso 0.856(7) 1 calc R U P A 1
C2A C 0.0388(7) 0.2261(10) 0.2400(5) 0.186(4) Uani 0.856(7) 1 d . U P A 1
H2A1 H 0.047267 0.279529 0.212899 0.223 Uiso 0.856(7) 1 calc R U P A 1
H2A2 H 0.080663 0.181488 0.260752 0.223 Uiso 0.856(7) 1 calc R U P A 1
C3A C -0.0385(7) 0.3426(12) 0.2596(7) 0.202(4) Uani 0.856(7) 1 d . U P A 1
H3AA H -0.031554 0.399095 0.233218 0.242 Uiso 0.856(7) 1 calc R U P A 1
H3AB H -0.047532 0.377527 0.293365 0.242 Uiso 0.856(7) 1 calc R U P A 1
C4A C -0.1033(7) 0.2702(12) 0.2168(6) 0.207(4) Uani 0.856(7) 1 d D U P A 1
H4AA H -0.114068 0.219334 0.243757 0.249 Uiso 0.856(7) 1 calc R U P A 1
H4AB H -0.144385 0.315625 0.194130 0.249 Uiso 0.856(7) 1 calc R U P A 1
O3A O -0.057(3) 0.125(3) 0.2232(18) 0.204(5) Uani 0.144(7) 1 d D U P A 2
O4A O -0.066(3) 0.355(3) 0.222(2) 0.205(5) Uani 0.144(7) 1 d D U P A 2
C5A C -0.065(5) 0.174(5) 0.164(3) 0.205(5) Uani 0.144(7) 1 d D U P A 2
H5AA H -0.096289 0.131513 0.126435 0.247 Uiso 0.144(7) 1 calc R U P A 2
H5AB H -0.020316 0.184460 0.161696 0.247 Uiso 0.144(7) 1 calc R U P A 2
C6A C -0.098(4) 0.281(4) 0.169(2) 0.206(5) Uani 0.144(7) 1 d D U P A 2
H6AA H -0.106663 0.321694 0.129763 0.248 Uiso 0.144(7) 1 calc R U P A 2
H6AB H -0.144584 0.263421 0.166456 0.248 Uiso 0.144(7) 1 calc R U P A 2
C7A C -0.058(4) 0.281(4) 0.273(2) 0.198(4) Uani 0.144(7) 1 d D U P A 2
H7A1 H -0.105498 0.261657 0.267506 0.238 Uiso 0.144(7) 1 calc R U P A 2
H7A2 H -0.037249 0.322319 0.313399 0.238 Uiso 0.144(7) 1 calc R U P A 2
C8A C -0.017(3) 0.176(4) 0.285(2) 0.195(4) Uani 0.144(7) 1 d D U P A 2
H8AA H 0.031589 0.188608 0.291927 0.234 Uiso 0.144(7) 1 calc R U P A 2
H8AB H -0.018069 0.134071 0.320013 0.234 Uiso 0.144(7) 1 calc R U P A 2
O1B O 0.6821(9) 1.162(2) 0.7299(12) 0.256(4) Uani 0.447(7) 1 d D U P B 3
O2B O 0.8254(10) 1.160(2) 0.8163(11) 0.253(5) Uani 0.447(7) 1 d D U P B 3
C1B C 0.7163(14) 1.065(2) 0.7632(17) 0.249(5) Uani 0.447(7) 1 d D U P B 3
H1BA H 0.706953 1.009884 0.729902 0.299 Uiso 0.447(7) 1 calc R U P B 3
H1BB H 0.690746 1.041747 0.787828 0.299 Uiso 0.447(7) 1 calc R U P B 3
C2B C 0.7939(15) 1.054(2) 0.8085(16) 0.252(5) Uani 0.447(7) 1 d D U P B 3
H2BA H 0.799310 1.025771 0.850003 0.303 Uiso 0.447(7) 1 calc R U P B 3
H2BB H 0.816647 1.003767 0.790538 0.303 Uiso 0.447(7) 1 calc R U P B 3
C3B C 0.8084(15) 1.221(3) 0.7569(14) 0.249(5) Uani 0.447(7) 1 d D U P B 3
H3BA H 0.840584 1.199113 0.738572 0.299 Uiso 0.447(7) 1 calc R U P B 3
H3BB H 0.815106 1.297712 0.766729 0.299 Uiso 0.447(7) 1 calc R U P B 3
C4B C 0.7329(14) 1.201(3) 0.7073(15) 0.252(5) Uani 0.447(7) 1 d D U P B 3
H4BA H 0.715199 1.268780 0.684315 0.303 Uiso 0.447(7) 1 calc R U P B 3
H4BB H 0.734336 1.148687 0.676094 0.303 Uiso 0.447(7) 1 calc R U P B 3
O3B O 0.7311(10) 1.3091(15) 0.7034(9) 0.255(5) Uani 0.553(7) 1 d D U P B 4
O4B O 0.7696(13) 1.1481(16) 0.8006(10) 0.255(4) Uani 0.553(7) 1 d D U P B 4
C5B C 0.6840(14) 1.295(3) 0.7332(14) 0.250(5) Uani 0.553(7) 1 d D U P B 4
H5BA H 0.676813 1.364440 0.750015 0.300 Uiso 0.553(7) 1 calc R U P B 4
H5BB H 0.638669 1.269263 0.701690 0.300 Uiso 0.553(7) 1 calc R U P B 4
C6B C 0.7120(14) 1.223(2) 0.7816(16) 0.244(5) Uani 0.553(7) 1 d D U P B 4
H6BA H 0.672297 1.177486 0.777083 0.293 Uiso 0.553(7) 1 calc R U P B 4
H6BB H 0.722652 1.266021 0.820210 0.293 Uiso 0.553(7) 1 calc R U P B 4
C7B C 0.7743(18) 1.125(3) 0.7411(13) 0.251(4) Uani 0.553(7) 1 d D U P B 4
H7B1 H 0.754135 1.052850 0.726976 0.301 Uiso 0.553(7) 1 calc R U P B 4
H7B2 H 0.823879 1.119880 0.750484 0.301 Uiso 0.553(7) 1 calc R U P B 4
C8B C 0.7396(16) 1.2020(19) 0.6844(14) 0.247(5) Uani 0.553(7) 1 d D U P B 4
H8BA H 0.768108 1.205220 0.660309 0.297 Uiso 0.553(7) 1 calc R U P B 4
H8BB H 0.693732 1.173364 0.655721 0.297 Uiso 0.553(7) 1 calc R U P B 4
O1C O 0.3164(4) 0.8015(6) 0.7827(3) 0.176(2) Uani 1 1 d . U . . .
O1D O 0.4289(3) 0.4680(9) 0.4647(5) 0.196(3) Uani 0.763(9) 1 d D U P C 5
C1D C 0.4645(8) 0.4627(15) 0.5346(7) 0.166(3) Uani 0.763(9) 1 d D U P C 5
H1DA H 0.486846 0.391890 0.546724 0.199 Uiso 0.763(9) 1 calc R U P C 5
H1DB H 0.429323 0.467809 0.551445 0.199 Uiso 0.763(9) 1 calc R U P C 5
C2D C 0.5183(9) 0.5471(13) 0.5659(8) 0.182(4) Uani 0.763(9) 1 d . U P C 5
H2DA H 0.541481 0.536218 0.612315 0.218 Uiso 0.763(9) 1 calc R U P C 5
H2DB H 0.497510 0.619211 0.557012 0.218 Uiso 0.763(9) 1 calc R U P C 5
O2D O 0.4523(14) 0.576(2) 0.5060(18) 0.191(4) Uani 0.237(9) 1 d D U P C 6
C3D C 0.4670(19) 0.470(4) 0.536(3) 0.180(4) Uani 0.237(9) 1 d D U P C 6
H3DA H 0.435928 0.416463 0.506416 0.216 Uiso 0.237(9) 1 calc R U P C 6
H3DB H 0.458451 0.471202 0.574416 0.216 Uiso 0.237(9) 1 calc R U P C 6
C4D C 0.543(2) 0.439(3) 0.5541(11) 0.177(5) Uani 0.237(9) 1 d D U P C 6
H4D1 H 0.574448 0.496374 0.579356 0.212 Uiso 0.237(9) 1 calc R U P C 6
H4D2 H 0.554802 0.372332 0.579062 0.212 Uiso 0.237(9) 1 calc R U P C 6
O1E O 0.4620(11) 0.9313(14) 0.9522(11) 0.237(6) Uani 0.496(9) 1 d D U P D 7
C1E C 0.4216(16) 0.945(3) 0.9883(17) 0.239(7) Uani 0.496(9) 1 d D U P D 7
H1EA H 0.406356 0.876607 0.998899 0.287 Uiso 0.496(9) 1 calc R U P D 7
H1EB H 0.381202 0.992649 0.966522 0.287 Uiso 0.496(9) 1 calc R U P D 7
C2E C 0.5170(15) 0.997(2) 0.9492(17) 0.223(6) Uani 0.496(9) 1 d D U P D 7
H2EA H 0.493917 1.054629 0.918457 0.268 Uiso 0.496(9) 1 calc R U P D 7
H2EB H 0.540874 0.951707 0.929856 0.268 Uiso 0.496(9) 1 calc R U P D 7
O2E O 0.4523(10) 1.0582(13) 0.9455(6) 0.241(6) Uani 0.504(9) 1 d D U P D 8
C3E C 0.5258(13) 1.064(2) 0.9617(16) 0.226(6) Uani 0.504(9) 1 d D U P D 8
H3EA H 0.544264 1.132374 0.984174 0.271 Uiso 0.504(9) 1 calc R U P D 8
H3EB H 0.532437 1.064677 0.922281 0.271 Uiso 0.504(9) 1 calc R U P D 8
C4E C 0.5669(16) 0.971(2) 1.0037(14) 0.218(6) Uani 0.504(9) 1 d D U P D 8
H4E1 H 0.560911 0.907968 0.976444 0.261 Uiso 0.504(9) 1 calc R U P D 8
H4E2 H 0.616572 0.990164 1.022736 0.261 Uiso 0.504(9) 1 calc R U P D 8
N1 N 0.23459(15) 0.2454(3) 0.46408(14) 0.0575(7) Uani 1 1 d . U . . .
C1 C 0.3719(2) 0.6719(3) 0.64280(18) 0.0628(9) Uani 1 1 d . U . . .
C1C C 0.3546(7) 0.9092(11) 0.8021(7) 0.221(4) Uani 1 1 d . U . . .
H1CA H 0.396038 0.899147 0.842546 0.265 Uiso 1 1 calc R U . . .
H1CB H 0.370665 0.929570 0.769654 0.265 Uiso 1 1 calc R U . . .
O2 O 0.2590(2) 0.5862(3) 0.59417(17) 0.0974(12) Uani 1 1 d . U . . .
O2C O 0.2531(6) 1.0088(9) 0.7516(6) 0.260(4) Uani 1 1 d . U . . .
N2 N 0.69469(16) 0.9577(3) 0.56437(16) 0.0572(7) Uani 1 1 d . U . . .
C2 C 0.41130(18) 0.7532(3) 0.63223(16) 0.0554(8) Uani 1 1 d . U . . .
H2 H 0.401239 0.775034 0.590273 0.067 Uiso 1 1 calc R U . . .
C2C C 0.3129(7) 1.0004(12) 0.8100(7) 0.234(4) Uani 1 1 d . U . . .
H2CA H 0.299762 0.985590 0.845098 0.281 Uiso 1 1 calc R U . . .
H2CB H 0.339904 1.067451 0.819426 0.281 Uiso 1 1 calc R U . . .
O3 O 0.48052(12) 0.92181(19) 0.61121(11) 0.0525(6) Uani 1 1 d . U . . .
N3 N 0.35858(19) 0.6070(3) 1.00365(19) 0.0750(9) Uani 1 1 d . U . . .
C3 C 0.46629(17) 0.8026(3) 0.68456(15) 0.0504(7) Uani 1 1 d . U . . .
C3C C 0.2125(7) 0.9054(12) 0.7313(8) 0.237(4) Uani 1 1 d . U . . .
H3CA H 0.172778 0.914935 0.689477 0.285 Uiso 1 1 calc R U . . .
H3CB H 0.194384 0.885020 0.762341 0.285 Uiso 1 1 calc R U . . .
O4 O 0.55275(16) 0.9422(3) 0.71597(12) 0.0753(9) Uani 1 1 d . U . . .
N4 N 0.1420(4) -0.0310(6) 0.3618(4) 0.0724(16) Uani 0.703(10) 1 d . U P E 9
O7 O 0.1448(6) 0.0682(7) 0.3617(5) 0.0685(18) Uani 0.703(10) 1 d . U P E 9
O8 O 0.1036(4) -0.0785(7) 0.3118(4) 0.111(2) Uani 0.703(10) 1 d . U P E 9
O9 O 0.1754(3) -0.0755(4) 0.4132(3) 0.0821(16) Uani 0.703(10) 1 d . U P E 9
N4' N 0.1256(10) -0.0092(13) 0.3365(8) 0.075(3) Uani 0.297(10) 1 d D U P E 10
O7' O 0.1467(18) 0.096(2) 0.3531(15) 0.079(4) Uani 0.297(10) 1 d . U P E 10
O8' O 0.0887(8) -0.0265(14) 0.2783(9) 0.103(4) Uani 0.297(10) 1 d D U P E 10
O9' O 0.1425(11) -0.0942(14) 0.3690(11) 0.108(4) Uani 0.297(10) 1 d D U P E 10
N5 N 0.3067(4) -0.0300(6) 0.5897(4) 0.0762(15) Uani 0.689(7) 1 d . U P E 11
O10 O 0.3031(9) 0.0651(9) 0.5620(12) 0.078(2) Uani 0.689(7) 1 d . U P E 11
O11 O 0.2706(3) -0.1075(6) 0.5552(3) 0.0957(18) Uani 0.689(7) 1 d . U P E 11
O12 O 0.3449(4) -0.0376(6) 0.6467(3) 0.107(2) Uani 0.689(7) 1 d . U P E 11
N5' N 0.2761(8) -0.0407(14) 0.5606(6) 0.079(2) Uani 0.311(7) 1 d D U P E 12
O10' O 0.308(2) 0.048(2) 0.565(3) 0.081(3) Uani 0.311(7) 1 d D U P E 12
O11' O 0.2325(6) -0.0716(9) 0.5069(6) 0.079(2) Uani 0.311(7) 1 d D U P E 12
O12' O 0.2951(9) -0.1039(14) 0.6072(9) 0.117(4) Uani 0.311(7) 1 d D U P E 12
C4 C 0.48191(18) 0.7677(3) 0.74640(16) 0.0542(8) Uani 1 1 d . U . . .
H4 H 0.517500 0.801662 0.781538 0.065 Uiso 1 1 calc R U . . .
C4C C 0.2605(6) 0.8179(10) 0.7273(6) 0.201(4) Uani 1 1 d . U . . .
H4CA H 0.234140 0.750392 0.713865 0.241 Uiso 1 1 calc R U . . .
H4CB H 0.276172 0.837709 0.694483 0.241 Uiso 1 1 calc R U . . .
O5 O 0.49186(15) 0.7119(3) 0.86884(12) 0.0737(8) Uani 1 1 d . U . . .
C5 C 0.4448(2) 0.6823(3) 0.75631(18) 0.0605(9) Uani 1 1 d . U . . .
O6 O 0.4495(2) 0.5442(3) 0.83033(17) 0.0921(10) Uani 1 1 d . U . . .
C6 C 0.3887(2) 0.6353(3) 0.70509(19) 0.0633(9) Uani 1 1 d . U . . .
H6 H 0.362659 0.579863 0.712255 0.076 Uiso 1 1 calc R U . . .
C7 C 0.3090(2) 0.6264(4) 0.5892(2) 0.0688(10) Uani 1 1 d . U . . .
C8 C 0.2593(2) 0.5862(3) 0.47946(19) 0.0615(9) Uani 1 1 d . U . . .
C9 C 0.2145(2) 0.6485(4) 0.4307(2) 0.0798(12) Uani 1 1 d . U . . .
H9 H 0.218703 0.723941 0.433533 0.096 Uiso 1 1 calc R U . . .
C10 C 0.1613(3) 0.6007(4) 0.3754(3) 0.0879(14) Uani 1 1 d . U . . .
H10 H 0.132445 0.644529 0.341219 0.105 Uiso 1 1 calc R U . . .
C11 C 0.1519(2) 0.4925(4) 0.3717(2) 0.0818(13) Uani 1 1 d . U . . .
H11 H 0.115018 0.462285 0.336004 0.098 Uiso 1 1 calc R U . . .
C12 C 0.1976(2) 0.4242(3) 0.42165(19) 0.0616(9) Uani 1 1 d . U . . .
C13 C 0.25344(19) 0.4708(3) 0.47609(17) 0.0576(8) Uani 1 1 d . U . . .
C14 C 0.3008(2) 0.4001(4) 0.52321(19) 0.0656(10) Uani 1 1 d . U . . .
H14 H 0.339229 0.428047 0.558557 0.079 Uiso 1 1 calc R U . . .
C15 C 0.2899(2) 0.2920(4) 0.5166(2) 0.0679(10) Uani 1 1 d . U . . .
H15 H 0.320718 0.246408 0.548693 0.081 Uiso 1 1 calc R U . . .
C16 C 0.19118(19) 0.3112(3) 0.41996(18) 0.0621(9) Uani 1 1 d . U . . .
H16 H 0.153517 0.280372 0.385126 0.075 Uiso 1 1 calc R U . . .
C17 C 0.50502(17) 0.8964(3) 0.67447(15) 0.0522(8) Uani 1 1 d . U . . .
C18 C 0.51257(16) 1.0092(3) 0.59439(14) 0.0484(7) Uani 1 1 d . U . . .
C19 C 0.48049(19) 1.1068(3) 0.58144(17) 0.0584(8) Uani 1 1 d . U . . .
H19 H 0.439504 1.117555 0.586992 0.070 Uiso 1 1 calc R U . . .
C20 C 0.5092(2) 1.1932(3) 0.55934(19) 0.0643(9) Uani 1 1 d . U . . .
H20 H 0.488099 1.261608 0.551793 0.077 Uiso 1 1 calc R U . . .
C21 C 0.5683(2) 1.1758(3) 0.54907(17) 0.0580(8) Uani 1 1 d . U . . .
H21 H 0.585868 1.231621 0.532633 0.070 Uiso 1 1 calc R U . . .
C22 C 0.60226(18) 1.0751(3) 0.56308(16) 0.0494(7) Uani 1 1 d . U . . .
C23 C 0.57458(17) 0.9881(3) 0.58636(14) 0.0471(7) Uani 1 1 d . U . . .
C24 C 0.61096(19) 0.8884(3) 0.59997(18) 0.0564(8) Uani 1 1 d . U . . .
H24 H 0.594922 0.830501 0.616301 0.068 Uiso 1 1 calc R U . . .
C25 C 0.6692(2) 0.8766(3) 0.5893(2) 0.0648(9) Uani 1 1 d . U . . .
H25 H 0.692985 0.810408 0.599482 0.078 Uiso 1 1 calc R U . . .
C26 C 0.66237(19) 1.0518(3) 0.55277(17) 0.0550(8) Uani 1 1 d . U . . .
H26 H 0.680418 1.107319 0.536545 0.066 Uiso 1 1 calc R U . . .
C27 C 0.4631(2) 0.6374(4) 0.82225(19) 0.0668(10) Uani 1 1 d . U . . .
C28 C 0.5105(2) 0.6839(4) 0.9340(2) 0.0682(10) Uani 1 1 d . U . . .
C29 C 0.5790(2) 0.6820(4) 0.9744(2) 0.0758(11) Uani 1 1 d . U . . .
H29 H 0.612459 0.697458 0.958947 0.091 Uiso 1 1 calc R U . . .
C30 C 0.6007(2) 0.6568(4) 1.0401(2) 0.0826(12) Uani 1 1 d . U . . .
H30 H 0.648453 0.655787 1.068250 0.099 Uiso 1 1 calc R U . . .
C31 C 0.5513(2) 0.6339(4) 1.0622(2) 0.0786(11) Uani 1 1 d . U . . .
H31 H 0.565502 0.618800 1.105865 0.094 Uiso 1 1 calc R U . . .
C32 C 0.4803(2) 0.6327(4) 1.0208(2) 0.0700(10) Uani 1 1 d . U . . .
C33 C 0.4576(2) 0.6601(4) 0.9557(2) 0.0673(10) Uani 1 1 d . U . . .
C34 C 0.3833(2) 0.6630(4) 0.9156(2) 0.0797(12) Uani 1 1 d . U . . .
H34 H 0.366579 0.684817 0.872676 0.096 Uiso 1 1 calc R U . . .
C35 C 0.3376(2) 0.6338(4) 0.9403(2) 0.0755(11) Uani 1 1 d . U . . .
H35 H 0.289693 0.632010 0.912827 0.091 Uiso 1 1 calc R U . . .
C36 C 0.4275(2) 0.6067(4) 1.0421(2) 0.0719(10) Uani 1 1 d . U . . .
H36 H 0.441861 0.588377 1.085363 0.086 Uiso 1 1 calc R U . . .

loop_
_atom_site_aniso_label
_atom_site_aniso_U_11
_atom_site_aniso_U_22
_atom_site_aniso_U_33
_atom_site_aniso_U_23
_atom_site_aniso_U_13
_atom_site_aniso_U_12
Zn1 0.0623(3) 0.0719(3) 0.0884(4) -0.0064(2) 0.0550(3) -0.0052(2)
O1 0.0622(15) 0.0744(16) 0.0557(14) -0.0081(12) 0.0281(12) -0.0132(12)
O1A 0.191(6) 0.209(6) 0.130(5) 0.013(4) -0.027(4) -0.071(5)
O2A 0.170(5) 0.188(5) 0.099(4) 0.024(4) -0.021(4) -0.048(4)
C1A 0.200(6) 0.202(7) 0.121(5) 0.023(5) -0.013(5) -0.062(5)
C2A 0.187(6) 0.195(7) 0.105(5) 0.032(5) -0.005(5) -0.050(5)
C3A 0.175(6) 0.218(7) 0.131(6) 0.020(5) -0.013(5) -0.042(6)
C4A 0.184(6) 0.221(7) 0.139(6) 0.024(5) -0.006(5) -0.055(5)
O3A 0.191(7) 0.207(8) 0.126(6) 0.017(6) -0.017(6) -0.064(7)
O4A 0.182(7) 0.218(8) 0.133(7) 0.017(7) -0.011(6) -0.049(7)
C5A 0.191(7) 0.208(8) 0.127(7) 0.017(6) -0.019(6) -0.064(7)
C6A 0.186(7) 0.214(8) 0.131(7) 0.017(7) -0.016(6) -0.060(7)
C7A 0.180(6) 0.208(7) 0.125(6) 0.022(6) -0.013(6) -0.049(6)
C8A 0.186(6) 0.201(7) 0.116(6) 0.025(6) -0.014(6) -0.054(6)
O1B 0.254(6) 0.259(6) 0.260(6) -0.005(4) 0.114(4) -0.006(4)
O2B 0.251(6) 0.254(6) 0.258(6) -0.009(5) 0.112(5) -0.007(5)
C1B 0.250(6) 0.256(6) 0.252(6) -0.002(5) 0.116(5) -0.004(5)
C2B 0.253(6) 0.255(7) 0.255(6) -0.002(5) 0.114(5) -0.002(5)
C3B 0.251(6) 0.255(6) 0.252(6) -0.004(5) 0.117(5) -0.004(5)
C4B 0.253(6) 0.258(6) 0.255(6) -0.003(4) 0.118(4) -0.002(4)
O3B 0.256(6) 0.261(6) 0.260(6) 0.005(5) 0.122(5) -0.003(5)
O4B 0.257(6) 0.258(6) 0.255(5) -0.002(4) 0.115(4) -0.001(4)
C5B 0.252(6) 0.257(6) 0.256(6) -0.004(5) 0.122(5) -0.001(5)
C6B 0.247(6) 0.254(6) 0.247(6) -0.005(5) 0.121(5) 0.000(5)
C7B 0.252(6) 0.257(6) 0.254(5) -0.003(4) 0.118(4) -0.001(4)
C8B 0.249(6) 0.256(6) 0.251(6) -0.005(5) 0.121(5) -0.002(5)
O1C 0.173(5) 0.182(5) 0.144(4) 0.039(4) 0.038(4) 0.051(4)
O1D 0.186(5) 0.183(5) 0.230(6) 0.001(5) 0.098(5) -0.002(4)
C1D 0.160(5) 0.159(5) 0.202(5) -0.002(4) 0.100(4) -0.007(4)
C2D 0.173(6) 0.173(5) 0.212(6) 0.011(5) 0.094(5) -0.011(5)
O2D 0.183(6) 0.179(6) 0.213(6) 0.003(5) 0.086(5) -0.005(5)
C3D 0.173(6) 0.171(5) 0.207(6) 0.000(5) 0.092(5) -0.004(5)
C4D 0.173(6) 0.171(6) 0.200(7) 0.002(6) 0.092(5) -0.005(6)
O1E 0.217(11) 0.195(10) 0.323(15) -0.057(11) 0.137(11) 0.014(9)
C1E 0.219(12) 0.202(11) 0.321(16) -0.053(12) 0.138(11) 0.022(10)
C2E 0.205(11) 0.186(10) 0.320(15) -0.050(11) 0.152(10) 0.012(9)
O2E 0.216(11) 0.196(9) 0.329(15) -0.042(11) 0.134(10) 0.019(9)
C3E 0.204(11) 0.188(11) 0.324(15) -0.047(12) 0.150(11) 0.016(10)
C4E 0.200(12) 0.180(11) 0.318(16) -0.045(13) 0.154(11) 0.011(11)
N1 0.0447(14) 0.0689(18) 0.0591(17) -0.0043(13) 0.0223(13) 0.0027(13)
C1 0.061(2) 0.079(2) 0.0540(19) -0.0031(16) 0.0299(17) -0.0134(17)
C1C 0.198(8) 0.224(8) 0.203(7) -0.009(7) 0.048(6) 0.062(6)
O2 0.090(2) 0.139(3) 0.078(2) -0.0266(19) 0.0499(19) -0.052(2)
O2C 0.211(7) 0.234(7) 0.259(7) -0.006(6) 0.027(5) 0.083(6)
N2 0.0567(16) 0.0598(16) 0.0720(19) 0.0056(13) 0.0438(15) 0.0002(13)
C2 0.0504(17) 0.076(2) 0.0449(17) 0.0032(15) 0.0253(14) -0.0054(15)
C2C 0.198(8) 0.236(8) 0.225(8) -0.017(7) 0.049(6) 0.077(7)
O3 0.0446(12) 0.0801(16) 0.0375(11) 0.0081(10) 0.0220(10) -0.0100(10)
N3 0.065(2) 0.095(2) 0.080(2) 0.0217(18) 0.0464(18) 0.0163(17)
C3 0.0420(15) 0.0726(19) 0.0399(15) 0.0040(14) 0.0206(13) -0.0048(14)
C3C 0.179(8) 0.221(8) 0.249(8) -0.005(7) 0.030(7) 0.069(6)
O4 0.0726(18) 0.104(2) 0.0415(13) 0.0091(13) 0.0169(13) -0.0334(16)
N4 0.063(3) 0.077(4) 0.090(4) -0.014(3) 0.045(3) -0.005(3)
O7 0.062(2) 0.070(5) 0.077(3) -0.008(3) 0.034(2) -0.003(3)
O8 0.092(4) 0.134(6) 0.101(5) -0.055(4) 0.036(4) -0.019(4)
O9 0.072(3) 0.090(3) 0.101(4) 0.009(3) 0.053(3) -0.010(2)
N4' 0.069(4) 0.082(5) 0.091(5) -0.005(5) 0.052(4) -0.005(4)
O7' 0.073(5) 0.076(7) 0.087(6) -0.010(6) 0.034(5) -0.013(6)
O8' 0.087(7) 0.103(8) 0.106(9) -0.022(7) 0.028(7) 0.014(6)
O9' 0.117(8) 0.109(8) 0.105(8) 0.008(8) 0.055(7) -0.012(8)
N5 0.070(3) 0.095(3) 0.082(4) 0.020(3) 0.051(3) 0.021(3)
O10 0.066(3) 0.093(4) 0.086(4) 0.023(4) 0.044(3) 0.016(4)
O11 0.089(4) 0.100(4) 0.107(5) 0.016(4) 0.050(4) 0.002(3)
O12 0.121(5) 0.135(4) 0.073(3) 0.030(3) 0.048(3) 0.042(4)
N5' 0.074(5) 0.095(5) 0.091(5) 0.020(5) 0.058(4) 0.017(5)
O10' 0.073(5) 0.092(6) 0.087(5) 0.017(6) 0.044(5) 0.015(6)
O11' 0.066(4) 0.098(5) 0.099(5) 0.018(4) 0.059(4) 0.007(4)
O12' 0.120(8) 0.123(8) 0.110(8) 0.033(7) 0.051(7) 0.021(7)
C4 0.0445(16) 0.079(2) 0.0409(16) 0.0088(14) 0.0203(13) -0.0028(15)
C4C 0.171(7) 0.213(7) 0.188(7) 0.008(6) 0.047(6) 0.058(6)
O5 0.0768(17) 0.106(2) 0.0476(14) 0.0127(14) 0.0351(13) -0.0175(15)
C5 0.0563(19) 0.081(2) 0.0502(18) 0.0120(16) 0.0283(16) -0.0019(17)
O6 0.127(3) 0.083(2) 0.091(2) 0.0276(17) 0.069(2) -0.0024(19)
C6 0.067(2) 0.073(2) 0.058(2) 0.0030(17) 0.0348(18) -0.0102(17)
C7 0.070(2) 0.083(2) 0.061(2) -0.0089(18) 0.0352(19) -0.021(2)
C8 0.054(2) 0.076(2) 0.0521(19) -0.0036(16) 0.0206(16) -0.0027(16)
C9 0.071(3) 0.077(3) 0.081(3) 0.006(2) 0.022(2) 0.007(2)
C10 0.071(3) 0.088(3) 0.079(3) 0.015(2) 0.007(2) 0.011(2)
C11 0.062(2) 0.095(3) 0.062(2) 0.003(2) 0.0007(19) 0.006(2)
C12 0.0470(18) 0.080(2) 0.0512(19) -0.0028(16) 0.0151(15) 0.0049(16)
C13 0.0512(18) 0.073(2) 0.0472(18) 0.0005(15) 0.0201(15) 0.0010(16)
C14 0.050(2) 0.081(2) 0.053(2) 0.0021(17) 0.0105(17) -0.0024(17)
C15 0.0491(19) 0.073(2) 0.070(2) 0.0039(19) 0.0153(18) 0.0022(17)
C16 0.0460(18) 0.081(2) 0.053(2) -0.0125(17) 0.0154(16) -0.0013(17)
C17 0.0416(16) 0.081(2) 0.0355(15) 0.0044(14) 0.0179(13) -0.0038(15)
C18 0.0437(15) 0.0708(19) 0.0356(14) 0.0014(13) 0.0214(12) -0.0079(14)
C19 0.0485(18) 0.084(2) 0.0503(18) 0.0033(16) 0.0287(15) 0.0030(16)
C20 0.067(2) 0.073(2) 0.062(2) 0.0103(17) 0.0364(18) 0.0112(17)
C21 0.064(2) 0.064(2) 0.0556(19) 0.0072(15) 0.0347(17) -0.0030(16)
C22 0.0494(17) 0.0624(18) 0.0443(16) 0.0015(13) 0.0275(14) -0.0033(14)
C23 0.0478(16) 0.0613(18) 0.0385(15) 0.0026(12) 0.0246(13) -0.0041(13)
C24 0.0569(19) 0.0647(19) 0.060(2) 0.0094(16) 0.0369(16) -0.0022(15)
C25 0.063(2) 0.068(2) 0.080(2) 0.0120(18) 0.0468(19) 0.0084(17)
C26 0.0545(18) 0.066(2) 0.0584(19) 0.0022(15) 0.0374(16) -0.0084(15)
C27 0.066(2) 0.089(3) 0.055(2) 0.0135(19) 0.0353(18) -0.0054(19)
C28 0.068(2) 0.089(2) 0.061(2) 0.0143(18) 0.0398(18) -0.0007(19)
C29 0.065(2) 0.105(3) 0.073(2) 0.017(2) 0.044(2) 0.006(2)
C30 0.064(2) 0.120(3) 0.071(3) 0.016(2) 0.036(2) 0.005(2)
C31 0.066(2) 0.104(3) 0.076(3) 0.011(2) 0.040(2) 0.001(2)
C32 0.064(2) 0.087(3) 0.075(2) 0.0199(19) 0.0441(19) 0.0084(19)
C33 0.065(2) 0.087(2) 0.063(2) 0.0150(18) 0.0394(18) 0.0050(18)
C34 0.069(2) 0.111(3) 0.069(2) 0.027(2) 0.038(2) 0.014(2)
C35 0.057(2) 0.107(3) 0.072(2) 0.025(2) 0.0363(19) 0.015(2)
C36 0.073(2) 0.087(3) 0.075(2) 0.016(2) 0.051(2) 0.006(2)

loop_
_atom_type_symbol
_atom_type_description
_atom_type_scat_dispersion_real
_atom_type_scat_dispersion_imag
_atom_type_scat_source
C C 0.0033 0.0016 'International Tables Vol C Tables 4.2.6.8 and 6.1.1.4'
H H 0.0000 0.0000 'International Tables Vol C Tables 4.2.6.8 and 6.1.1.4'
N N 0.0064 0.0033 'International Tables Vol C Tables 4.2.6.8 and 6.1.1.4'
O O 0.0110 0.0060 'International Tables Vol C Tables 4.2.6.8 and 6.1.1.4'
Zn Zn 0.2964 1.4009 'International Tables Vol C Tables 4.2.6.8 and 6.1.1.4'

loop_
_geom_angle_atom_site_label_1
_geom_angle_atom_site_label_2
_geom_angle_atom_site_label_3
_geom_angle
_geom_angle_site_symmetry_1
_geom_angle_site_symmetry_3
_geom_angle_publ_flag
O11' Zn1 N1 153.3(4) . . ?
O11' Zn1 N3 86.6(3) . 2_546 ?
N1 Zn1 N3 86.22(13) . 2_546 ?
N1 Zn1 N2 93.39(11) . 3_666 ?
N3 Zn1 N2 177.19(13) 2_546 3_666 ?
N1 Zn1 O9 150.68(19) . . ?
N3 Zn1 O9 96.35(16) 2_546 . ?
N2 Zn1 O9 85.35(15) 3_666 . ?
N1 Zn1 O10 90.1(3) . . ?
N3 Zn1 O10 92.2(6) 2_546 . ?
N2 Zn1 O10 85.0(6) 3_666 . ?
N1 Zn1 O7 94.2(2) . . ?
N3 Zn1 O7 93.0(3) 2_546 . ?
N2 Zn1 O7 89.8(3) 3_666 . ?
O9 Zn1 O7 56.5(3) . . ?
O11' Zn1 O10' 59.7(5) . . ?
N1 Zn1 O10' 95.2(6) . . ?
N3 Zn1 O10' 94.0(14) 2_546 . ?
N2 Zn1 O10' 83.2(14) 3_666 . ?
N1 Zn1 O7' 85.3(6) . . ?
N3 Zn1 O7' 95.4(9) 2_546 . ?
N2 Zn1 O7' 87.3(9) 3_666 . ?
O11' Zn1 N5' 30.0(3) . . ?
N1 Zn1 N5' 123.7(4) . . ?
N3 Zn1 N5' 85.8(4) 2_546 . ?
N2 Zn1 N5' 92.1(4) 3_666 . ?
O10' Zn1 N5' 30.3(3) . . ?
C7 O1 C8 115.5(3) . . ?
C4A O1A C1A 111.1(11) . . ?
C3A O2A C2A 112.5(9) . . ?
C2A C1A O1A 117.9(12) . . ?
C1A C2A O2A 106.3(12) . . ?
O2A C3A C4A 110.0(11) . . ?
O1A C4A C3A 108.4(11) . . ?
C5A O3A C8A 122(5) . . ?
C6A O4A C7A 98(3) . . ?
O3A C5A C6A 99(3) . . ?
O4A C6A C5A 123(5) . . ?
O4A C7A C8A 122(5) . . ?
O3A C8A C7A 99(3) . . ?
C1B O1B C4B 101(2) . . ?
C2B O2B C3B 116(2) . . ?
O1B C1B C2B 126(2) . . ?
O2B C2B C1B 108(2) . . ?
O2B C3B C4B 112(2) . . ?
O1B C4B C3B 118(2) . . ?
C8B O3B C5B 104(2) . . ?
C6B O4B C7B 103(2) . . ?
C6B C5B O3B 109(2) . . ?
C5B C6B O4B 134(3) . . ?
O4B C7B C8B 119(3) . . ?
O3B C8B C7B 113(2) . . ?
C4C O1C C1C 106.8(9) . . ?
O1D C1D C2D 115.6(12) . . ?
C4D O2D C3D 105(4) 3_666 . ?
O2D C3D C4D 110.2(11) . . ?
O2D C4D C3D 105(3) 3_666 . ?
C1E O1E C2E 131(2) . . ?
O2E C3E C4E 113(2) . . ?
O2E C4E C3E 115(2) 3_677 . ?
C16 N1 C15 117.5(3) . . ?
C16 N1 Zn1 124.1(3) . . ?
C15 N1 Zn1 118.2(3) . . ?
C2 C1 C6 120.3(4) . . ?
C2 C1 C7 121.2(3) . . ?
C6 C1 C7 118.4(4) . . ?
C2C C1C O1C 115.6(13) . . ?
C2C O2C C3C 113.4(11) . . ?
C26 N2 C25 117.9(3) . . ?
C26 N2 Zn1 121.3(2) . 3_666 ?
C25 N2 Zn1 120.5(2) . 3_666 ?
C1 C2 C3 120.0(3) . . ?
O2C C2C C1C 106.0(11) . . ?
C17 O3 C18 117.6(3) . . ?
C36 N3 C35 118.0(3) . . ?
C36 N3 Zn1 123.8(3) . 2_556 ?
C35 N3 Zn1 118.1(3) . 2_556 ?
C4 C3 C2 119.5(3) . . ?
C4 C3 C17 119.7(3) . . ?
C2 C3 C17 120.7(3) . . ?
O2C C3C C4C 108.7(12) . . ?
O9 N4 O7 116.4(8) . . ?
O9 N4 O8 124.5(8) . . ?
O7 N4 O8 119.0(9) . . ?
N4 O7 Zn1 92.6(6) . . ?
N4 O9 Zn1 94.3(4) . . ?
O8' N4' O9' 112.7(18) . . ?
O8' N4' O7' 116.2(18) . . ?
O9' N4' O7' 130.7(19) . . ?
N4' O7' Zn1 100.4(15) . . ?
O12 N5 O11 124.2(8) . . ?
O12 N5 O10 117.6(11) . . ?
O11 N5 O10 118.2(13) . . ?
N5 O10 Zn1 113.7(10) . . ?
O11' N5' O12' 119.4(19) . . ?
O11' N5' O10' 120(3) . . ?
O12' N5' O10' 120(3) . . ?
O11' N5' Zn1 54.4(7) . . ?
O12' N5' Zn1 171.7(15) . . ?
O10' N5' Zn1 67(3) . . ?
N5' O10' Zn1 83(2) . . ?
N5' O11' Zn1 95.5(9) . . ?
C3 C4 C5 120.1(3) . . ?
O1C C4C C3C 113.1(11) . . ?
C27 O5 C28 120.1(3) . . ?
C4 C5 C6 120.8(3) . . ?
C4 C5 C27 121.7(4) . . ?
C6 C5 C27 117.5(4) . . ?
C5 C6 C1 119.1(4) . . ?
O2 C7 O1 122.9(4) . . ?
O2 C7 C1 125.5(4) . . ?
O1 C7 C1 111.6(3) . . ?
C9 C8 O1 120.2(4) . . ?
C9 C8 C13 120.5(4) . . ?
O1 C8 C13 119.3(3) . . ?
C8 C9 C10 120.7(5) . . ?
C11 C10 C9 120.6(4) . . ?
C10 C11 C12 120.5(4) . . ?
C16 C12 C11 123.1(4) . . ?
C16 C12 C13 117.4(3) . . ?
C11 C12 C13 119.5(4) . . ?
C14 C13 C12 118.2(4) . . ?
C14 C13 C8 123.7(4) . . ?
C12 C13 C8 118.0(3) . . ?
C15 C14 C13 119.4(4) . . ?
C14 C15 N1 122.9(4) . . ?
N1 C16 C12 124.5(3) . . ?
O4 C17 O3 123.6(3) . . ?
O4 C17 C3 125.1(3) . . ?
O3 C17 C3 111.3(3) . . ?
C19 C18 O3 119.3(3) . . ?
C19 C18 C23 122.5(3) . . ?
O3 C18 C23 118.0(3) . . ?
C18 C19 C20 119.9(3) . . ?
C21 C20 C19 119.8(4) . . ?
C20 C21 C22 120.6(3) . . ?
C21 C22 C26 123.2(3) . . ?
C21 C22 C23 120.1(3) . . ?
C26 C22 C23 116.6(3) . . ?
C24 C23 C18 125.0(3) . . ?
C24 C23 C22 117.9(3) . . ?
C18 C23 C22 117.1(3) . . ?
C25 C24 C23 120.0(3) . . ?
C24 C25 N2 122.9(4) . . ?
N2 C26 C22 124.7(3) . . ?
O6 C27 O5 125.4(4) . . ?
O6 C27 C5 121.8(4) . . ?
O5 C27 C5 112.7(4) . . ?
C29 C28 O5 117.8(3) . . ?
C29 C28 C33 121.4(4) . . ?
O5 C28 C33 120.8(4) . . ?
C28 C29 C30 120.4(4) . . ?
C31 C30 C29 119.4(4) . . ?
C30 C31 C32 121.0(4) . . ?
C31 C32 C33 120.4(4) . . ?
C31 C32 C36 122.4(4) . . ?
C33 C32 C36 117.2(4) . . ?
C32 C33 C28 117.3(4) . . ?
C32 C33 C34 118.1(4) . . ?
C28 C33 C34 124.5(4) . . ?
C35 C34 C33 119.8(4) . . ?
C34 C35 N3 122.9(4) . . ?
N3 C36 C32 123.8(4) . . ?

loop_
_geom_bond_atom_site_label_1
_geom_bond_atom_site_label_2
_geom_bond_distance
_geom_bond_site_symmetry_2
_geom_bond_publ_flag
Zn1 O11' 2.011(11) . ?
Zn1 N1 2.120(3) . ?
Zn1 N3 2.142(3) 2_546 ?
Zn1 N2 2.153(3) 3_666 ?
Zn1 O9 2.166(6) . ?
Zn1 O10 2.17(2) . ?
Zn1 O7 2.197(11) . ?
Zn1 O10' 2.28(5) . ?
Zn1 O7' 2.35(3) . ?
Zn1 N5' 2.461(13) . ?
O1 C7 1.364(5) . ?
O1 C8 1.384(5) . ?
O1A C4A 1.412(9) . ?
O1A C1A 1.417(9) . ?
O2A C3A 1.392(16) . ?
O2A C2A 1.427(15) . ?
C1A C2A 1.402(14) . ?
C3A C4A 1.569(16) . ?
O3A C5A 1.432(10) . ?
O3A C8A 1.434(10) . ?
O4A C6A 1.438(10) . ?
O4A C7A 1.438(10) . ?
C5A C6A 1.515(10) . ?
C7A C8A 1.515(10) . ?
O1B C1B 1.439(10) . ?
O1B C4B 1.448(10) . ?
O2B C2B 1.441(10) . ?
O2B C3B 1.452(10) . ?
C1B C2B 1.516(10) . ?
C3B C4B 1.523(10) . ?
O3B C8B 1.420(10) . ?
O3B C5B 1.431(10) . ?
O4B C6B 1.429(10) . ?
O4B C7B 1.436(10) . ?
C5B C6B 1.34(3) . ?
C7B C8B 1.52(4) . ?
O1C C4C 1.325(11) . ?
O1C C1C 1.511(15) . ?
O1D C1D 1.448(10) . ?
O1D C2D 1.551(17) 3_666 ?
C1D C2D 1.47(2) . ?
O2D C4D 1.432(10) 3_666 ?
O2D C3D 1.435(10) . ?
C3D C4D 1.509(10) . ?
O1E C1E 1.424(10) . ?
O1E C2E 1.431(10) . ?
C1E C2E 1.62(4) 3_677 ?
O2E C3E 1.426(10) . ?
O2E C4E 1.428(10) 3_677 ?
C3E C4E 1.505(10) . ?
N1 C16 1.310(5) . ?
N1 C15 1.388(5) . ?
C1 C2 1.381(5) . ?
C1 C6 1.389(5) . ?
C1 C7 1.475(6) . ?
C1C C2C 1.478(15) . ?
O2 C7 1.208(5) . ?
O2C C2C 1.391(13) . ?
O2C C3C 1.489(16) . ?
N2 C26 1.308(5) . ?
N2 C25 1.366(5) . ?
C2 C3 1.397(5) . ?
O3 C17 1.350(4) . ?
O3 C18 1.405(4) . ?
N3 C36 1.333(6) . ?
N3 C35 1.364(5) . ?
C3 C4 1.377(4) . ?
C3 C17 1.482(5) . ?
C3C C4C 1.502(15) . ?
O4 C17 1.187(4) . ?
N4 O9 1.212(10) . ?
N4 O7 1.220(11) . ?
N4 O8 1.229(9) . ?
N4' O8' 1.240(10) . ?
N4' O9' 1.242(10) . ?
N4' O7' 1.36(3) . ?
N5 O12 1.208(9) . ?
N5 O11 1.261(10) . ?
N5 O10 1.315(15) . ?
N5' O11' 1.237(10) . ?
N5' O12' 1.240(10) . ?
N5' O10' 1.252(10) . ?
C4 C5 1.381(5) . ?
O5 C27 1.337(5) . ?
O5 C28 1.412(4) . ?
C5 C6 1.383(6) . ?
C5 C27 1.494(5) . ?
O6 C27 1.212(5) . ?
C8 C9 1.349(6) . ?
C8 C13 1.422(6) . ?
C9 C10 1.407(7) . ?
C10 C11 1.340(7) . ?
C11 C12 1.411(6) . ?
C12 C16 1.393(6) . ?
C12 C13 1.416(5) . ?
C13 C14 1.409(5) . ?
C14 C15 1.345(6) . ?
C18 C19 1.344(5) . ?
C18 C23 1.413(4) . ?
C19 C20 1.416(6) . ?
C20 C21 1.373(5) . ?
C21 C22 1.394(5) . ?
C22 C26 1.406(5) . ?
C22 C23 1.423(4) . ?
C23 C24 1.405(5) . ?
C24 C25 1.351(5) . ?
C28 C29 1.335(6) . ?
C28 C33 1.425(5) . ?
C29 C30 1.408(6) . ?
C30 C31 1.363(6) . ?
C31 C32 1.381(6) . ?
C32 C33 1.399(6) . ?
C32 C36 1.424(5) . ?
C33 C34 1.431(6) . ?
C34 C35 1.353(6) . ?
